data_7224503
loop_
_publ_author_name
'Xiao, Yu'
'Wang, Shuai-Hua'
'Zhao, Ya-Ping'
'Zheng, Fa-Kun'
'Guo, Guo-Cong'

_publ_section_title
;
 Fluorescence and photochromic properties of a series of new Zn(ii)/Cd(ii)
 coordination compounds with a flexible semi-rigid tetrazole--viologen
 derivative
;
_journal_issue 14
_journal_name_full CrystEngComm
_journal_page_first 2524
_journal_paper_doi 10.1039/C6CE00317F
_journal_volume 18
_journal_year 2016
_chemical_formula_moiety '[ZnCl(N3)(tzmb)]2??H2O'
_chemical_formula_sum 'C24 H22 Cl2 N18 O Zn2'
_chemical_formula_weight 780.23
_chemical_melting_point ?
_chemical_name_common '[ZnCl(N3)(tzmb)]2??H2O'
_space_group_crystal_system monoclinic
_space_group_IT_number 7
_space_group_name_Hall 'P -2yac'
_space_group_name_H-M_alt 'P 1 n 1'
_symmetry_space_group_name_Hall 'P -2yac'
_symmetry_space_group_name_H-M 'P 1 n 1'
_atom_sites_solution_hydrogens geom
_atom_sites_solution_primary direct
_atom_sites_solution_secondary difmap
_audit_creation_method SHELXL-2014/6
_audit_update_record
;
2016-02-22 deposited with the CCDC.
2016-03-04 downloaded from the CCDC.
;
_cell_angle_alpha 90
_cell_angle_beta 112.036(7)
_cell_angle_gamma 90
_cell_formula_units_Z 2
_cell_length_a 10.467(3)
_cell_length_b 13.587(4)
_cell_length_c 11.900(4)
_cell_measurement_reflns_used 4359
_cell_measurement_temperature 293(2)
_cell_measurement_theta_max 27.4778
_cell_measurement_theta_min 2.2128
_cell_volume 1568.7(8)
_computing_cell_refinement 'CrystalClear (Rigaku Inc., 2008)'
_computing_data_collection 'CrystalClear (Rigaku Inc., 2008)'
_computing_data_reduction 'CrystalClear (Rigaku Inc., 2008)'
_computing_publication_material 'SHELXL-2014/6 (Sheldrick, 2014)'
_computing_structure_refinement 'SHELXL-2014/6 (Sheldrick, 2014)'
_computing_structure_solution 'SHELXL-2014/6 (Sheldrick, 2014)'
_diffrn_ambient_temperature 293(2)
_diffrn_detector_area_resol_mean 28.5714
_diffrn_measured_fraction_theta_full 0.998
_diffrn_measured_fraction_theta_max 0.998
_diffrn_measurement_device_type 'Rigaku Mercury CCD'
_diffrn_measurement_method CCD_Profile_fitting
_diffrn_radiation_type MoK\a
_diffrn_radiation_wavelength 0.71073
_diffrn_reflns_av_R_equivalents 0.0341
_diffrn_reflns_av_unetI/netI 0.0562
_diffrn_reflns_Laue_measured_fraction_full 0.998
_diffrn_reflns_Laue_measured_fraction_max 0.998
_diffrn_reflns_limit_h_max 12
_diffrn_reflns_limit_h_min -12
_diffrn_reflns_limit_k_max 16
_diffrn_reflns_limit_k_min -14
_diffrn_reflns_limit_l_max 14
_diffrn_reflns_limit_l_min -14
_diffrn_reflns_number 11438
_diffrn_reflns_point_group_measured_fraction_full 0.906
_diffrn_reflns_point_group_measured_fraction_max 0.906
_diffrn_reflns_theta_full 25.242
_diffrn_reflns_theta_max 25.499
_diffrn_reflns_theta_min 2.579
_diffrn_source 'fine-focus sealed tube'
_exptl_absorpt_coefficient_mu 1.753
_exptl_absorpt_correction_T_max 1.0000
_exptl_absorpt_correction_T_min 0.5644
_exptl_absorpt_correction_type multi-scan
_exptl_absorpt_process_details 'Sphere (Rigaku CrystalClear)'
_exptl_crystal_colour Yellow
_exptl_crystal_density_diffrn 1.652
_exptl_crystal_density_meas ?
_exptl_crystal_density_method 'not measured'
_exptl_crystal_description Block
_exptl_crystal_F_000 788
_exptl_crystal_size_max 0.250
_exptl_crystal_size_mid 0.180
_exptl_crystal_size_min 0.160
_refine_diff_density_max 0.808
_refine_diff_density_min -0.493
_refine_diff_density_rms 0.079
_refine_ls_abs_structure_details
;
 Flack x determined using 1494 quotients [(I+)-(I-)]/[(I+)+(I-)]
 (Parsons, Flack and Wagner, Acta Cryst. B69 (2013) 249-259).
;
_refine_ls_abs_structure_Flack 0.121(12)
_refine_ls_extinction_method none
_refine_ls_goodness_of_fit_ref 1.063
_refine_ls_hydrogen_treatment constr
_refine_ls_matrix_type full
_refine_ls_number_parameters 424
_refine_ls_number_reflns 5303
_refine_ls_number_restraints 10
_refine_ls_restrained_S_all 1.078
_refine_ls_R_factor_all 0.0621
_refine_ls_R_factor_gt 0.0522
_refine_ls_shift/su_max 0.044
_refine_ls_shift/su_mean 0.004
_refine_ls_structure_factor_coef Fsqd
_refine_ls_weighting_details 'w=1/[\s^2^(Fo^2^)+(0.0660P)^2^] where P=(Fo^2^+2Fc^2^)/3'
_refine_ls_weighting_scheme calc
_refine_ls_wR_factor_gt 0.1280
_refine_ls_wR_factor_ref 0.1344
_reflns_Friedel_coverage 0.811
_reflns_Friedel_fraction_full 0.814
_reflns_Friedel_fraction_max 0.814
_reflns_number_gt 4351
_reflns_number_total 5303
_reflns_threshold_expression 'I > 2\s(I)'
_cod_data_source_file c6ce00317f2.cif
_cod_data_source_block 1
_cod_depositor_comments
;
The following automatic conversions were performed:

'_chemical_melting_point' value 'not measured' was changed to '?' -
the value is undefined or not given.

'_exptl_absorpt_correction_type' value 'Multi-scan' changed to
'multi-scan' according to
/usr/data/users/saulius/crontab/automatic-downloads/rss-feeds/RSC/lib/dictionaries/cif_core.dic
dictionary named 'cif_core.dic' version 2.4.2 from 2011-04-26.

'_exptl_crystal_density_meas' value 'not measured' was changed to '?'
- the value is perceived as not measured.

Automatic conversion script
Id: cif_fix_values 4268 2015-11-12 08:31:59Z antanas 

 Adding full bibliography for 7224500--7224503.cif.
;
_cod_original_cell_volume 1568.8(8)
_cod_database_code 7224503
_shelx_space_group_comment
;
The symmetry employed for this shelxl refinement is uniquely defined
by the following loop, which should always be used as a source of
symmetry information in preference to the above space-group names.
They are only intended as comments.
;
_shelxl_version_number 2014/6

loop_
_space_group_symop_operation_xyz
'x, y, z'
'x+1/2, -y, z+1/2'

loop_
_atom_site_label
_atom_site_type_symbol
_atom_site_fract_x
_atom_site_fract_y
_atom_site_fract_z
_atom_site_U_iso_or_equiv
_atom_site_adp_type
_atom_site_occupancy
_atom_site_site_symmetry_order
_atom_site_calc_flag
_atom_site_refinement_flags_posn
_atom_site_refinement_flags_adp
Zn1 Zn 0.6192(3) 0.10379(7) 0.6724(3) 0.0465(3) Uani 1 1 d . .
Cl1 Cl 0.7757(6) 0.1299(5) 0.8659(7) 0.160(2) Uani 1 1 d . .
N26 N 0.7009(8) 0.0079(6) 0.5849(8) 0.0471(19) Uani 1 1 d . .
N11 N 0.4547(7) 0.0337(5) 0.6846(8) 0.0411(17) Uani 1 1 d . .
N18 N 0.5988(8) 0.2730(7) 0.5403(8) 0.0506(19) Uani 1 1 d . .
C28 C 0.8204(9) -0.1251(7) 0.4766(9) 0.043(2) Uani 1 1 d . .
C29 C 0.6756(10) -0.1238(7) 0.4414(10) 0.052(3) Uani 1 1 d . .
H15A H 0.6188 -0.1668 0.3832 0.062 Uiso 1 1 calc R U
C212 C 0.6232(9) -0.0554(8) 0.4978(10) 0.057(3) Uani 1 1 d . .
H16A H 0.5280 -0.0522 0.4747 0.069 Uiso 1 1 calc R U
C11 C 0.4402(9) -0.0301(7) 0.7640(9) 0.043(2) Uani 1 1 d . .
C210 C 0.8984(10) -0.0585(8) 0.5625(11) 0.056(3) Uani 1 1 d . .
H19A H 0.9937 -0.0571 0.5853 0.067 Uiso 1 1 calc R U
N17 N 0.5511(9) 0.2256(6) 0.5838(9) 0.061(3) Uani 1 1 d . .
C12 C 0.5525(9) -0.0809(7) 0.8613(9) 0.046(2) Uani 1 1 d . .
H23A H 0.5169 -0.1102 0.9180 0.056 Uiso 1 1 calc R U
H23B H 0.6234 -0.0339 0.9051 0.056 Uiso 1 1 calc R U
C14 C 0.5316(10) -0.2257(8) 0.7374(11) 0.061(3) Uani 1 1 d . .
H25A H 0.4387 -0.2267 0.7257 0.074 Uiso 1 1 calc R U
N12 N 0.3261(7) 0.0576(6) 0.6089(8) 0.051(2) Uani 1 1 d . .
N15 N 0.6131(8) -0.1594(5) 0.8081(7) 0.0441(17) Uani 1 1 d . .
C211 C 0.8349(10) 0.0057(8) 0.6140(11) 0.062(3) Uani 1 1 d . .
H36A H 0.8893 0.0496 0.6723 0.075 Uiso 1 1 calc R U
C16 C 0.8020(9) -0.2287(7) 0.7797(9) 0.055(2) Uani 1 1 d . .
H37A H 0.8967 -0.2308 0.7989 0.066 Uiso 1 1 calc R U
N13 N 0.2389(8) 0.0105(6) 0.6448(9) 0.061(2) Uani 1 1 d . .
C13 C 0.7483(10) -0.1593(8) 0.8327(9) 0.056(2) Uani 1 1 d . .
H40A H 0.8052 -0.1128 0.8851 0.067 Uiso 1 1 calc R U
N19 N 0.6465(11) 0.3334(8) 0.4878(11) 0.091(3) Uani 1 1 d . .
Zn2 Zn 0.9456(3) -0.59760(8) 0.4149(3) 0.0539(4) Uani 1 1 d . .
N16 N 0.8747(8) -0.4963(6) 0.5043(8) 0.0450(19) Uani 1 1 d . .
N21 N 1.1309(8) -0.5490(6) 0.4202(8) 0.053(2) Uani 1 1 d . .
C18 C 0.7743(9) -0.3690(7) 0.6341(9) 0.046(2) Uani 1 1 d . .
N27 N 0.9759(14) -0.7301(8) 0.5034(9) 0.076(3) Uani 1 1 d D .
N22 N 1.2444(10) -0.5962(6) 0.4939(9) 0.065(3) Uani 1 1 d . .
C25 C 0.8221(10) -0.2329(7) 0.3049(9) 0.052(2) Uani 1 1 d . .
H26A H 0.7356 -0.2089 0.2567 0.063 Uiso 1 1 calc R U
C19 C 0.6950(11) -0.3946(7) 0.5161(11) 0.059(3) Uani 1 1 d . .
H28A H 0.6068 -0.3691 0.4780 0.071 Uiso 1 1 calc R U
C26 C 1.0164(9) -0.2375(6) 0.4937(9) 0.047(2) Uani 1 1 d . .
H31A H 1.0611 -0.2167 0.5733 0.056 Uiso 1 1 calc R U
C22 C 1.0833(13) -0.4075(8) 0.2773(10) 0.066(3) Uani 1 1 d . .
H32A H 1.0141 -0.4441 0.2130 0.079 Uiso 1 1 calc R U
H32B H 1.1384 -0.3712 0.2415 0.079 Uiso 1 1 calc R U
N25 N 1.0128(8) -0.3361(6) 0.3312(7) 0.0501(19) Uani 1 1 d . .
C21 C 1.1722(10) -0.4769(7) 0.3669(9) 0.053(2) Uani 1 1 d . .
C23 C 1.0760(9) -0.3038(7) 0.4456(9) 0.053(2) Uani 1 1 d . .
H35A H 1.1629 -0.3280 0.4924 0.063 Uiso 1 1 calc R U
N28 N 0.9677(11) -0.7420(9) 0.5960(7) 0.138(8) Uani 1 1 d D .
C112 C 0.7484(11) -0.4580(8) 0.4565(10) 0.065(3) Uani 1 1 d . .
H42A H 0.6933 -0.4756 0.3776 0.078 Uiso 1 1 calc R U
C24 C 0.8874(11) -0.3005(7) 0.2615(9) 0.057(3) Uani 1 1 d . .
H43A H 0.8451 -0.3227 0.1822 0.068 Uiso 1 1 calc R U
C110 C 0.9052(11) -0.4072(7) 0.6866(11) 0.057(3) Uani 1 1 d . .
H47A H 0.9616 -0.3907 0.7656 0.069 Uiso 1 1 calc R U
N24 N 1.3098(9) -0.4774(8) 0.4049(10) 0.071(3) Uani 1 1 d . .
C111 C 0.9504(10) -0.4708(7) 0.6186(10) 0.055(3) Uani 1 1 d . .
H53A H 1.0383 -0.4974 0.6544 0.066 Uiso 1 1 calc R U
C17 C 0.7177(9) -0.2958(6) 0.6980(9) 0.044(2) Uani 1 1 d . .
C27 C 0.8890(10) -0.2004(7) 0.4247(9) 0.046(2) Uani 1 1 d . .
C15 C 0.5837(9) -0.2943(7) 0.6800(10) 0.054(3) Uani 1 1 d . .
H18A H 0.5246 -0.3401 0.6280 0.065 Uiso 1 1 calc R U
O1W O 0.6265(8) 0.1738(7) 0.3024(9) 0.091(3) Uani 1 1 d . .
N14 N 0.3087(8) -0.0451(6) 0.7417(9) 0.057(2) Uani 1 1 d . .
N23 N 1.3504(10) -0.5507(10) 0.4834(10) 0.088(3) Uani 1 1 d . .
Cl2 Cl 0.7972(4) -0.5932(3) 0.2225(4) 0.0791(10) Uani 1 1 d . .
N29 N 0.970(3) -0.7566(19) 0.6920(12) 0.309(15) Uani 1 1 d D U

loop_
_atom_site_aniso_label
_atom_site_aniso_U_11
_atom_site_aniso_U_22
_atom_site_aniso_U_33
_atom_site_aniso_U_23
_atom_site_aniso_U_13
_atom_site_aniso_U_12
Zn1 0.0413(5) 0.0505(6) 0.0450(7) 0.0031(5) 0.0130(4) 0.0005(5)
Cl1 0.100(3) 0.218(6) 0.166(6) 0.089(5) 0.055(3) 0.058(4)
N26 0.046(4) 0.047(4) 0.051(5) -0.002(4) 0.021(4) -0.008(3)
N11 0.036(4) 0.042(4) 0.042(4) -0.004(3) 0.010(3) -0.001(3)
N18 0.050(4) 0.058(5) 0.041(5) -0.012(4) 0.013(4) 0.008(4)
C28 0.038(4) 0.043(5) 0.045(5) 0.001(4) 0.013(4) 0.005(4)
C29 0.041(5) 0.052(5) 0.060(7) -0.007(5) 0.016(4) -0.005(4)
C212 0.029(4) 0.059(6) 0.069(7) 0.001(5) 0.002(4) -0.001(4)
C11 0.045(5) 0.045(5) 0.044(5) -0.006(4) 0.020(4) -0.008(4)
C210 0.039(5) 0.062(6) 0.071(7) -0.005(5) 0.026(5) 0.003(5)
N17 0.066(6) 0.043(5) 0.083(7) 0.012(4) 0.038(5) 0.011(4)
C12 0.049(5) 0.043(5) 0.043(5) -0.003(4) 0.011(4) 0.005(4)
C14 0.042(5) 0.061(6) 0.083(8) -0.014(6) 0.025(5) -0.009(4)
N12 0.038(4) 0.059(5) 0.048(5) 0.005(4) 0.004(3) 0.001(4)
N15 0.053(4) 0.046(4) 0.033(4) 0.004(3) 0.016(3) 0.001(3)
C211 0.039(5) 0.067(6) 0.070(8) -0.013(5) 0.008(5) -0.002(5)
C16 0.042(5) 0.064(6) 0.056(6) -0.003(5) 0.016(4) 0.006(4)
N13 0.046(4) 0.070(5) 0.059(6) 0.016(4) 0.011(4) -0.007(4)
C13 0.046(5) 0.067(6) 0.050(6) -0.003(5) 0.013(4) 0.005(5)
N19 0.102(8) 0.078(7) 0.103(9) 0.023(6) 0.052(7) -0.006(6)
Zn2 0.0616(7) 0.0531(7) 0.0483(7) -0.0044(5) 0.0221(6) 0.0064(5)
N16 0.037(4) 0.052(5) 0.042(4) -0.005(3) 0.010(3) 0.003(3)
N21 0.051(4) 0.061(5) 0.042(5) 0.009(4) 0.014(4) 0.018(4)
C18 0.050(5) 0.044(5) 0.047(6) -0.004(4) 0.022(4) -0.010(4)
N27 0.123(9) 0.034(5) 0.105(9) -0.013(5) 0.083(8) 0.001(5)
N22 0.062(6) 0.076(7) 0.051(5) 0.008(4) 0.013(4) 0.025(4)
C25 0.047(5) 0.059(6) 0.045(5) 0.008(4) 0.010(4) 0.007(4)
C19 0.052(5) 0.056(6) 0.058(7) 0.000(5) 0.008(5) 0.014(4)
C26 0.050(5) 0.046(5) 0.036(5) -0.002(4) 0.008(4) 0.003(4)
C22 0.097(9) 0.063(7) 0.046(6) 0.006(5) 0.038(6) 0.022(6)
N25 0.063(5) 0.053(4) 0.033(4) 0.005(3) 0.017(4) 0.007(4)
C21 0.064(6) 0.060(6) 0.042(6) 0.000(5) 0.027(5) 0.012(5)
C23 0.050(5) 0.064(6) 0.038(5) 0.002(4) 0.008(4) 0.002(4)
N28 0.060(7) 0.062(8) 0.25(2) -0.019(12) 0.004(11) 0.008(6)
C112 0.071(7) 0.075(7) 0.043(6) -0.016(5) 0.013(5) 0.017(6)
C24 0.072(6) 0.058(6) 0.035(5) 0.002(4) 0.013(5) -0.008(5)
C110 0.046(5) 0.066(7) 0.057(7) -0.014(5) 0.017(5) -0.003(4)
N24 0.059(5) 0.093(7) 0.071(7) -0.002(6) 0.037(5) 0.005(5)
C111 0.040(5) 0.061(6) 0.065(7) -0.013(5) 0.022(5) -0.004(4)
C17 0.044(5) 0.042(5) 0.049(6) 0.009(4) 0.023(4) 0.004(4)
C27 0.051(5) 0.050(5) 0.038(5) 0.003(4) 0.019(4) -0.006(4)
C15 0.052(6) 0.045(5) 0.072(7) -0.018(5) 0.031(5) -0.012(4)
O1W 0.058(4) 0.125(7) 0.092(6) -0.034(5) 0.031(4) 0.011(4)
N14 0.056(5) 0.057(5) 0.056(5) 0.006(4) 0.019(4) -0.003(4)
N23 0.067(6) 0.125(9) 0.063(7) 0.005(6) 0.014(5) 0.038(7)
Cl2 0.0522(15) 0.126(3) 0.0487(17) -0.0210(16) 0.0067(12) 0.0130(15)
N29 0.28(2) 0.30(2) 0.27(2) 0.223(18) 0.008(16) -0.018(17)

loop_
_atom_type_symbol
_atom_type_description
_atom_type_scat_dispersion_real
_atom_type_scat_dispersion_imag
_atom_type_scat_source
C C 0.0033 0.0016 'International Tables Vol C Tables 4.2.6.8 and 6.1.1.4'
H H 0.0000 0.0000 'International Tables Vol C Tables 4.2.6.8 and 6.1.1.4'
N N 0.0061 0.0033 'International Tables Vol C Tables 4.2.6.8 and 6.1.1.4'
O O 0.0106 0.0060 'International Tables Vol C Tables 4.2.6.8 and 6.1.1.4'
Cl Cl 0.1484 0.1585 'International Tables Vol C Tables 4.2.6.8 and 6.1.1.4'
Zn Zn 0.2839 1.4301 'International Tables Vol C Tables 4.2.6.8 and 6.1.1.4'

loop_
_geom_angle_atom_site_label_1
_geom_angle_atom_site_label_2
_geom_angle_atom_site_label_3
_geom_angle
N17 Zn1 N11 106.9(3)
N17 Zn1 N26 113.8(4)
N11 Zn1 N26 105.5(3)
N17 Zn1 Cl1 113.0(3)
N11 Zn1 Cl1 107.9(3)
N26 Zn1 Cl1 109.4(3)
C211 N26 C212 117.5(9)
C211 N26 Zn1 119.3(7)
C212 N26 Zn1 123.2(7)
C11 N11 N12 106.2(7)
C11 N11 Zn1 133.2(6)
N12 N11 Zn1 120.2(6)
N17 N18 N19 175.2(11)
C210 C28 C29 118.8(9)
C210 C28 C27 120.5(8)
C29 C28 C27 120.7(8)
C212 C29 C28 116.4(9)
N26 C212 C29 124.5(9)
N14 C11 N11 110.3(8)
N14 C11 C12 123.4(9)
N11 C11 C12 126.3(8)
C211 C210 C28 119.7(8)
N18 N17 Zn1 129.5(8)
C11 C12 N15 109.9(7)
N15 C14 C15 120.0(9)
N13 N12 N11 107.9(8)
C14 N15 C13 121.6(9)
C14 N15 C12 119.1(8)
C13 N15 C12 119.4(8)
N26 C211 C210 123.1(10)
C13 C16 C17 120.9(8)
N12 N13 N14 109.5(7)
N15 C13 C16 119.0(9)
N27 Zn2 N21 108.0(4)
N27 Zn2 N16 109.9(4)
N21 Zn2 N16 107.2(3)
N27 Zn2 Cl2 117.6(4)
N21 Zn2 Cl2 108.2(3)
N16 Zn2 Cl2 105.5(2)
C111 N16 C112 116.6(8)
C111 N16 Zn2 120.8(6)
C112 N16 Zn2 122.4(7)
C21 N21 N22 107.3(8)
C21 N21 Zn2 134.9(6)
N22 N21 Zn2 117.7(7)
C19 C18 C110 118.8(10)
C19 C18 C17 118.8(9)
C110 C18 C17 122.3(9)
N28 N27 Zn2 124.3(10)
N23 N22 N21 106.5(9)
C24 C25 C27 118.0(9)
C112 C19 C18 118.8(9)
C23 C26 C27 119.7(9)
C21 C22 N25 112.6(9)
C23 N25 C24 119.9(8)
C23 N25 C22 120.7(8)
C24 N25 C22 119.3(8)
N21 C21 N24 109.7(9)
N21 C21 C22 126.3(9)
N24 C21 C22 124.0(11)
C26 C23 N25 121.4(8)
N27 N28 N29 175(2)
N16 C112 C19 124.0(10)
N25 C24 C25 121.4(9)
C18 C110 C111 118.1(10)
N23 N24 C21 105.3(10)
N16 C111 C110 123.7(9)
C15 C17 C16 117.2(9)
C15 C17 C18 121.2(9)
C16 C17 C18 121.6(8)
C26 C27 C25 119.6(9)
C26 C27 C28 120.6(9)
C25 C27 C28 119.8(9)
C17 C15 C14 121.0(9)
C11 N14 N13 106.1(8)
N22 N23 N24 111.2(9)

loop_
_geom_bond_atom_site_label_1
_geom_bond_atom_site_label_2
_geom_bond_distance
Zn1 N17 1.948(9)
Zn1 N11 2.020(7)
Zn1 N26 2.045(9)
Zn1 Cl1 2.297(7)
N26 C211 1.313(12)
N26 C212 1.357(13)
N11 C11 1.331(12)
N11 N12 1.349(9)
N18 N17 1.062(11)
N18 N19 1.244(13)
C28 C210 1.380(13)
C28 C29 1.413(13)
C28 C27 1.508(13)
C29 C212 1.376(15)
C11 N14 1.316(11)
C11 C12 1.476(12)
C210 C211 1.373(14)
C12 N15 1.497(11)
C14 N15 1.307(12)
C14 C15 1.382(14)
N12 N13 1.310(12)
N15 C13 1.333(11)
C16 C13 1.366(13)
C16 C17 1.383(13)
N13 N14 1.342(11)
Zn2 N27 2.049(12)
Zn2 N21 2.027(8)
Zn2 N16 2.042(8)
Zn2 Cl2 2.234(3)
N16 C111 1.337(13)
N16 C112 1.334(12)
N21 C21 1.325(13)
N21 N22 1.345(10)
C18 C19 1.381(14)
C18 C110 1.377(14)
C18 C17 1.503(13)
N27 N28 1.1491(15)
N22 N23 1.317(15)
C25 C24 1.357(14)
C25 C27 1.404(13)
C19 C112 1.361(14)
C26 C23 1.340(13)
C26 C27 1.373(12)
C22 C21 1.465(13)
C22 N25 1.500(12)
N25 C23 1.345(11)
N25 C24 1.352(12)
C21 N24 1.338(12)
N28 N29 1.1503(15)
C110 C111 1.383(15)
N24 N23 1.322(15)
C17 C15 1.337(12)
